data_4330897
loop_
_publ_author_name
'Wenlong Yin'
'Wendong Wang'
'Lei Bai'
'Kai Feng'
'Youguo Shi'
'Wenyu Hao'
'Jiyong Yao'
'Yicheng Wu'

_publ_contact_author_address
;
Center for Crystal Research and Development, 
Technical Institute of Physics and Chemistry, Chinese Academy of Sciences, 
Beijing 100190, P.R. China
;
_publ_contact_author_email jyao@mail.ipc.ac.cn
_publ_contact_author_name 'Jiyong Yao'
_publ_section_title
;
 Syntheses, Structures, Physical Properties, and Electronic Structures of
 Ba2MLnTe5 (M = Ga and Ln = Sm, Gd, Dy, Er, Y; M = In and Ln = Ce, Nd, Sm,
 Gd, Dy, Er, Y)
;
_journal_name_full 'Inorganic Chemistry'
_journal_page_first 11736
_journal_page_last 11744
_journal_paper_doi 10.1021/ic301655e
_journal_volume 51
_journal_year 2012
_chemical_formula_sum 'Ba2 Dy Ga Te5'
_chemical_formula_weight 1144.90
_space_group_IT_number 36
_symmetry_cell_setting orthorhombic
_symmetry_space_group_name_Hall 'C 2c -2'
_symmetry_space_group_name_H-M 'C m c 21'
_atom_sites_solution_primary direct
_atom_sites_solution_secondary difmap
_audit_creation_method SHELXL-97
_audit_update_record
;
2012-07-24 # Formatted by publCIF
;
_cell_angle_alpha 90.00
_cell_angle_beta 90.00
_cell_angle_gamma 90.00
_cell_formula_units_Z 4
_cell_length_a 4.46380(10)
_cell_length_b 20.0925(5)
_cell_length_c 14.0899(3)
_cell_measurement_reflns_used 6876
_cell_measurement_temperature 293(2)
_cell_measurement_theta_max 37.2436
_cell_measurement_theta_min 3.5251
_cell_volume 1263.71(5)
_computing_cell_refinement 'CrystalClear (Rigaku Inc., 2008)'
_computing_data_collection 'CrystalClear (Rigaku Inc., 2008)'
_computing_data_reduction 'CrystalClear (Rigaku Inc., 2008)'
_computing_molecular_graphics 'SHELXL-97 (Sheldrick, 1997)'
_computing_publication_material Diamond
_computing_structure_refinement 'SHELXL-97 (Sheldrick, 1997)'
_computing_structure_solution 'SHELXS-97 (Sheldrick, 1990)'
_diffrn_ambient_temperature 293(2)
_diffrn_detector_area_resol_mean 28.5714
_diffrn_measured_fraction_theta_full 0.987
_diffrn_measured_fraction_theta_max 0.987
_diffrn_measurement_device_type 'Rigaku AFC10 diffractometer'
_diffrn_measurement_method dtprofit.ref
_diffrn_radiation_monochromator 'Graphite Monochromator'
_diffrn_radiation_source 'Rotating Anode'
_diffrn_radiation_type MoK\a
_diffrn_radiation_wavelength 0.71073
_diffrn_reflns_av_R_equivalents 0.0513
_diffrn_reflns_av_sigmaI/netI 0.0521
_diffrn_reflns_limit_h_max 7
_diffrn_reflns_limit_h_min -7
_diffrn_reflns_limit_k_max 33
_diffrn_reflns_limit_k_min -33
_diffrn_reflns_limit_l_max 23
_diffrn_reflns_limit_l_min -20
_diffrn_reflns_number 11557
_diffrn_reflns_theta_full 37.33
_diffrn_reflns_theta_max 37.33
_diffrn_reflns_theta_min 3.53
_exptl_absorpt_coefficient_mu 25.354
_exptl_absorpt_correction_T_max 0.190
_exptl_absorpt_correction_T_min 0.022
_exptl_absorpt_correction_type numerical
_exptl_absorpt_process_details 'face indexed'
_exptl_crystal_colour black
_exptl_crystal_density_diffrn 6.018
_exptl_crystal_description chunk
_exptl_crystal_F_000 1876
_exptl_crystal_size_max 0.1720
_exptl_crystal_size_mid 0.1300
_exptl_crystal_size_min 0.0650
_refine_diff_density_max 2.061
_refine_diff_density_min -1.885
_refine_diff_density_rms 0.380
_refine_ls_abs_structure_details 'Flack H D (1983), Acta Cryst. A39, 876-881'
_refine_ls_abs_structure_Flack 0.010(15)
_refine_ls_extinction_coef 0.00165(5)
_refine_ls_extinction_expression Fc^*^=kFc[1+0.001xFc^2^\l^3^/sin(2\q)]^-1/4^
_refine_ls_extinction_method SHELXL
_refine_ls_goodness_of_fit_ref 1.030
_refine_ls_matrix_type full
_refine_ls_number_parameters 56
_refine_ls_number_reflns 3147
_refine_ls_number_restraints 1
_refine_ls_restrained_S_all 1.030
_refine_ls_R_factor_all 0.0361
_refine_ls_R_factor_gt 0.0328
_refine_ls_shift/su_max 0.001
_refine_ls_shift/su_mean 0.000
_refine_ls_structure_factor_coef Fsqd
_refine_ls_weighting_details 'calc w=1/[\s^2^(Fo^2^)+(0.0200P)^2^+0.0000P] where P=(Fo^2^+2Fc^2^)/3'
_refine_ls_weighting_scheme calc
_refine_ls_wR_factor_gt 0.0575
_refine_ls_wR_factor_ref 0.0591
_reflns_number_gt 2955
_reflns_number_total 3147
_reflns_threshold_expression >2sigma(I)
_cod_data_source_file ic301655e_si_002_04.cif
_cod_data_source_block Ba2GaDyTe5
_cod_database_code 4330897

loop_
_symmetry_equiv_pos_as_xyz
'x, y, z'
'-x, -y, z+1/2'
'x, -y, z+1/2'
'-x, y, z'
'x+1/2, y+1/2, z'
'-x+1/2, -y+1/2, z+1/2'
'x+1/2, -y+1/2, z+1/2'
'-x+1/2, y+1/2, z'

loop_
_atom_site_label
_atom_site_type_symbol
_atom_site_fract_x
_atom_site_fract_y
_atom_site_fract_z
_atom_site_U_iso_or_equiv
_atom_site_adp_type
_atom_site_occupancy
_atom_site_symmetry_multiplicity
_atom_site_calc_flag
_atom_site_refinement_flags
Ba1 Ba 0.0000 0.12714(3) 0.32063(4) 0.01597(10) Uani 1 2 d S
Ba2 Ba 0.0000 0.12101(3) 0.68249(4) 0.01547(10) Uani 1 2 d S
Ga Ga 0.0000 0.44068(5) 0.42349(8) 0.01644(18) Uani 1 2 d S
Dy Dy 0.0000 0.204584(18) 0.02010(3) 0.01345(8) Uani 1 2 d S
Te1 Te 0.0000 0.35248(3) 0.00279(4) 0.01402(10) Uani 1 2 d S
Te2 Te 0.0000 0.29639(3) 0.66512(4) 0.01408(10) Uani 1 2 d S
Te3 Te 0.0000 0.31271(3) 0.36582(4) 0.01329(10) Uani 1 2 d S
Te4 Te 0.0000 0.50157(3) 0.26309(5) 0.01546(10) Uani 1 2 d S
Te5 Te 0.0000 0.04449(3) 0.03162(4) 0.01610(11) Uani 1 2 d S

loop_
_atom_site_aniso_label
_atom_site_aniso_U_11
_atom_site_aniso_U_22
_atom_site_aniso_U_33
_atom_site_aniso_U_23
_atom_site_aniso_U_13
_atom_site_aniso_U_12
Ba1 0.0113(2) 0.0193(2) 0.0173(2) 0.00015(18) 0.000 0.000
Ba2 0.0120(2) 0.0180(2) 0.0164(2) 0.00285(17) 0.000 0.000
Ga 0.0157(5) 0.0161(4) 0.0175(5) -0.0002(3) 0.000 0.000
Dy 0.01192(15) 0.01466(16) 0.01375(17) -0.00036(13) 0.000 0.000
Te1 0.0129(2) 0.0154(2) 0.0138(2) 0.00050(19) 0.000 0.000
Te2 0.0109(2) 0.0183(2) 0.0131(2) -0.00188(18) 0.000 0.000
Te3 0.0133(2) 0.0134(2) 0.0132(2) 0.00019(17) 0.000 0.000
Te4 0.0155(2) 0.0126(2) 0.0183(2) 0.00023(17) 0.000 0.000
Te5 0.0138(2) 0.0164(2) 0.0181(3) 0.00360(18) 0.000 0.000

loop_
_atom_type_symbol
_atom_type_description
_atom_type_scat_dispersion_real
_atom_type_scat_dispersion_imag
_atom_type_scat_source
Ga Ga 0.2307 1.6083 'International Tables Vol C Tables 4.2.6.8 and 6.1.1.4'
Te Te -0.5308 1.6751 'International Tables Vol C Tables 4.2.6.8 and 6.1.1.4'
Ba Ba -0.3244 2.2819 'International Tables Vol C Tables 4.2.6.8 and 6.1.1.4'
Dy Dy -0.1892 4.4098 'International Tables Vol C Tables 4.2.6.8 and 6.1.1.4'

loop_
_geom_angle_atom_site_label_1
_geom_angle_atom_site_label_2
_geom_angle_atom_site_label_3
_geom_angle
_geom_angle_site_symmetry_1
_geom_angle_site_symmetry_3
Te1 Ba1 Te1 81.307(18) 6 6_455
Te1 Ba1 Te4 133.00(2) 6 5_445
Te1 Ba1 Te4 80.948(13) 6_455 5_445
Te1 Ba1 Te4 80.948(13) 6 5_545
Te1 Ba1 Te4 133.00(2) 6_455 5_545
Te4 Ba1 Te4 80.208(19) 5_445 5_545
Te1 Ba1 Te2 146.68(2) 6 6_454
Te1 Ba1 Te2 90.064(12) 6_455 6_454
Te4 Ba1 Te2 76.192(14) 5_445 6_454
Te4 Ba1 Te2 125.91(2) 5_545 6_454
Te1 Ba1 Te2 90.064(12) 6 6_554
Te1 Ba1 Te2 146.68(2) 6_455 6_554
Te4 Ba1 Te2 125.91(2) 5_445 6_554
Te4 Ba1 Te2 76.192(14) 5_545 6_554
Te2 Ba1 Te2 79.658(17) 6_454 6_554
Te1 Ba1 Te3 75.881(15) 6 .
Te1 Ba1 Te3 75.881(15) 6_455 .
Te4 Ba1 Te3 139.218(10) 5_445 .
Te4 Ba1 Te3 139.218(10) 5_545 .
Te2 Ba1 Te3 70.807(15) 6_454 .
Te2 Ba1 Te3 70.807(15) 6_554 .
Te1 Ba1 Ba1 130.653(9) 6 1_455
Te1 Ba1 Ba1 49.346(9) 6_455 1_455
Te4 Ba1 Ba1 49.895(9) 5_445 1_455
Te4 Ba1 Ba1 130.103(9) 5_545 1_455
Te2 Ba1 Ba1 50.172(9) 6_454 1_455
Te2 Ba1 Ba1 129.830(9) 6_554 1_455
Te3 Ba1 Ba1 90.0 . 1_455
Te1 Ba1 Ba1 49.346(9) 6 1_655
Te1 Ba1 Ba1 130.653(9) 6_455 1_655
Te4 Ba1 Ba1 130.103(9) 5_445 1_655
Te4 Ba1 Ba1 49.895(9) 5_545 1_655
Te2 Ba1 Ba1 129.830(9) 6_454 1_655
Te2 Ba1 Ba1 50.172(9) 6_554 1_655
Te3 Ba1 Ba1 90.0 . 1_655
Ba1 Ba1 Ba1 180.0 1_455 1_655
Te1 Ba2 Te1 81.561(17) 6_455 6
Te1 Ba2 Te4 86.207(13) 6_455 6_455
Te1 Ba2 Te4 139.81(2) 6 6_455
Te1 Ba2 Te4 139.81(2) 6_455 6
Te1 Ba2 Te4 86.207(13) 6 6
Te4 Ba2 Te4 78.904(17) 6_455 6
Te1 Ba2 Te2 78.060(14) 6_455 .
Te1 Ba2 Te2 78.060(14) 6 .
Te4 Ba2 Te2 136.215(12) 6_455 .
Te4 Ba2 Te2 136.215(13) 6 .
Te1 Ba2 Te3 149.71(2) 6_455 6
Te1 Ba2 Te3 93.889(10) 6 6
Te4 Ba2 Te3 114.46(2) 6_455 6
Te4 Ba2 Te3 68.896(14) 6 6
Te2 Ba2 Te3 71.715(15) . 6
Te1 Ba2 Te3 93.889(10) 6_455 6_455
Te1 Ba2 Te3 149.71(2) 6 6_455
Te4 Ba2 Te3 68.896(14) 6_455 6_455
Te4 Ba2 Te3 114.46(2) 6 6_455
Te2 Ba2 Te3 71.715(15) . 6_455
Te3 Ba2 Te3 75.048(16) 6 6_455
Te1 Ba2 Te5 74.469(14) 6_455 2
Te1 Ba2 Te5 74.469(14) 6 2
Te4 Ba2 Te5 65.376(15) 6_455 2
Te4 Ba2 Te5 65.376(15) 6 2
Te2 Ba2 Te5 143.44(2) . 2
Te3 Ba2 Te5 133.308(13) 6 2
Te3 Ba2 Te5 133.308(13) 6_455 2
Te1 Ba2 Ba2 130.781(9) 6_455 1_655
Te1 Ba2 Ba2 49.220(9) 6 1_655
Te4 Ba2 Ba2 129.451(9) 6_455 1_655
Te4 Ba2 Ba2 50.547(9) 6 1_655
Te2 Ba2 Ba2 90.0 . 1_655
Te3 Ba2 Ba2 52.476(8) 6 1_655
Te3 Ba2 Ba2 127.524(8) 6_455 1_655
Te5 Ba2 Ba2 90.0 2 1_655
Te1 Ba2 Ba2 49.220(9) 6_455 1_455
Te1 Ba2 Ba2 130.781(9) 6 1_455
Te4 Ba2 Ba2 50.547(9) 6_455 1_455
Te4 Ba2 Ba2 129.451(9) 6 1_455
Te2 Ba2 Ba2 90.0 . 1_455
Te3 Ba2 Ba2 127.524(8) 6 1_455
Te3 Ba2 Ba2 52.476(8) 6_455 1_455
Te5 Ba2 Ba2 90.0 2 1_455
Ba2 Ba2 Ba2 180.0 1_655 1_455
Te4 Ga Te3 100.89(4) . .
Te4 Ga Te5 116.14(3) . 6
Te3 Ga Te5 105.87(3) . 6
Te4 Ga Te5 116.14(3) . 6_455
Te3 Ga Te5 105.87(3) . 6_455
Te5 Ga Te5 110.36(4) 6 6_455
Te1 Dy Te2 93.539(16) . 6_554
Te1 Dy Te2 93.539(16) . 6_454
Te2 Dy Te2 95.050(19) 6_554 6_454
Te1 Dy Te3 93.078(15) . 6_454
Te2 Dy Te3 173.037(19) 6_554 6_454
Te2 Dy Te3 86.698(11) 6_454 6_454
Te1 Dy Te3 93.078(15) . 6_554
Te2 Dy Te3 86.698(11) 6_554 6_554
Te2 Dy Te3 173.037(19) 6_454 6_554
Te3 Dy Te3 90.786(18) 6_454 6_554
Te1 Dy Te5 178.19(2) . .
Te2 Dy Te5 87.678(15) 6_554 .
Te2 Dy Te5 87.678(15) 6_454 .
Te3 Dy Te5 85.657(15) 6_454 .
Te3 Dy Te5 85.657(15) 6_554 .
Dy Te1 Ba2 95.438(16) . 6_554
Dy Te1 Ba2 95.438(16) . 6_454
Ba2 Te1 Ba2 81.559(17) 6_554 6_454
Dy Te1 Ba1 100.397(17) . 6_454
Ba2 Te1 Ba1 164.16(2) 6_554 6_454
Ba2 Te1 Ba1 96.372(9) 6_454 6_454
Dy Te1 Ba1 100.397(17) . 6_554
Ba2 Te1 Ba1 96.372(9) 6_554 6_554
Ba2 Te1 Ba1 164.16(2) 6_454 6_554
Ba1 Te1 Ba1 81.308(18) 6_454 6_554
Dy Te2 Dy 95.050(19) 6_455 6
Dy Te2 Ba1 154.14(2) 6_455 6
Dy Te2 Ba1 87.422(10) 6 6
Dy Te2 Ba1 87.422(10) 6_455 6_455
Dy Te2 Ba1 154.14(2) 6 6_455
Ba1 Te2 Ba1 79.656(17) 6 6_455
Dy Te2 Ba2 92.313(15) 6_455 .
Dy Te2 Ba2 92.313(15) 6 .
Ba1 Te2 Ba2 113.346(17) 6 .
Ba1 Te2 Ba2 113.346(17) 6_455 .
Ga Te3 Dy 84.07(2) . 6
Ga Te3 Dy 84.07(2) . 6_455
Dy Te3 Dy 90.789(18) 6 6_455
Ga Te3 Ba2 82.29(2) . 6_454
Dy Te3 Ba2 164.305(19) 6 6_454
Dy Te3 Ba2 95.476(8) 6_455 6_454
Ga Te3 Ba2 82.29(2) . 6_554
Dy Te3 Ba2 95.476(8) 6 6_554
Dy Te3 Ba2 164.305(19) 6_455 6_554
Ba2 Te3 Ba2 75.047(16) 6_454 6_554
Ga Te3 Ba1 172.15(3) . .
Dy Te3 Ba1 90.431(14) 6 .
Dy Te3 Ba1 90.431(14) 6_455 .
Ba2 Te3 Ba1 103.865(16) 6_454 .
Ba2 Te3 Ba1 103.865(16) 6_554 .
Ga Te4 Ba1 98.10(3) . 5
Ga Te4 Ba1 98.10(3) . 5_455
Ba1 Te4 Ba1 80.210(19) 5 5_455
Ga Te4 Ba2 87.16(3) . 6_454
Ba1 Te4 Ba2 174.63(3) 5 6_454
Ba1 Te4 Ba2 100.191(8) 5_455 6_454
Ga Te4 Ba2 87.16(3) . 6_554
Ba1 Te4 Ba2 100.191(8) 5 6_554
Ba1 Te4 Ba2 174.63(3) 5_455 6_554
Ba2 Te4 Ba2 78.905(17) 6_454 6_554
Ga Te5 Ga 110.36(4) 6_454 6_554
Ga Te5 Dy 82.09(3) 6_454 .
Ga Te5 Dy 82.09(3) 6_554 .
Ga Te5 Ba2 113.21(2) 6_454 2_554
Ga Te5 Ba2 113.21(2) 6_554 2_554
Dy Te5 Ba2 150.30(2) . 2_554

loop_
_geom_bond_atom_site_label_1
_geom_bond_atom_site_label_2
_geom_bond_distance
_geom_bond_site_symmetry_2
Ba1 Te1 3.4259(6) 6
Ba1 Te1 3.4259(6) 6_455
Ba1 Te4 3.4647(7) 5_445
Ba1 Te4 3.4647(7) 5_545
Ba1 Te2 3.4846(6) 6_454
Ba1 Te2 3.4846(6) 6_554
Ba1 Te3 3.7824(8) .
Ba1 Ba1 4.4638 1_455
Ba1 Ba1 4.4638 1_655
Ba2 Te1 3.4170(6) 6_455
Ba2 Te1 3.4170(6) 6
Ba2 Te4 3.5124(6) 6_455
Ba2 Te4 3.5124(6) 6
Ba2 Te2 3.5324(8) .
Ba2 Te3 3.6643(7) 6
Ba2 Te3 3.6643(6) 6_455
Ba2 Te5 3.9467(8) 2
Ba2 Ba2 4.4638 1_655
Ba2 Ba2 4.4638 1_455
Ga Te4 2.5700(13) .
Ga Te3 2.6966(12) .
Ga Te5 2.7187(7) 6
Ga Te5 2.7187(7) 6_455
Dy Te1 2.9815(6) .
Dy Te2 3.0260(4) 6_554
Dy Te2 3.0260(4) 6_454
Dy Te3 3.1349(5) 6_454
Dy Te3 3.1349(5) 6_554
Dy Te5 3.2207(7) .
Te1 Ba2 3.4171(6) 6_554
Te1 Ba2 3.4171(6) 6_454
Te1 Ba1 3.4258(6) 6_454
Te1 Ba1 3.4258(6) 6_554
Te2 Dy 3.0260(4) 6_455
Te2 Dy 3.0260(4) 6
Te2 Ba1 3.4847(6) 6
Te2 Ba1 3.4847(6) 6_455
Te3 Dy 3.1349(5) 6
Te3 Dy 3.1349(5) 6_455
Te3 Ba2 3.6643(6) 6_454
Te3 Ba2 3.6643(7) 6_554
Te4 Ba1 3.4647(7) 5
Te4 Ba1 3.4647(7) 5_455
Te4 Ba2 3.5124(6) 6_454
Te4 Ba2 3.5124(6) 6_554
Te5 Ga 2.7187(7) 6_454
Te5 Ga 2.7187(7) 6_554
Te5 Ba2 3.9467(8) 2_554
